data_4502765
loop_
_publ_author_name
'Kennedy, Stuart'
'Beavers, Christine M.'
'Teat, Simon J.'
'Dalgarno, Scott J.'

_publ_section_title
;
 Pyridine Directed Assembly of Tetra-O-Alkylp-Carboxylatocalix[4]arenes
;
_journal_issue 2
_journal_name_full 'Crystal Growth &amp; Design'
_journal_page_first 679
_journal_paper_doi 10.1021/cg2008864
_journal_volume 12
_journal_year 2012
_chemical_formula_sum 'C78 H91 N5 O12'
_chemical_formula_weight 1290.56
_chemical_name_common FINISHSRKRK154PIC
_chemical_name_systematic
;
 ?
;
_space_group_IT_number 2
_symmetry_cell_setting triclinic
_symmetry_space_group_name_Hall '-P 1'
_symmetry_space_group_name_H-M 'P -1'
_atom_sites_solution_hydrogens geom
_atom_sites_solution_primary direct
_atom_sites_solution_secondary difmap
_audit_creation_method SHELXL-97
_cell_angle_alpha 94.607(5)
_cell_angle_beta 90.904(5)
_cell_angle_gamma 106.987(4)
_cell_formula_units_Z 2
_cell_length_a 12.6730(11)
_cell_length_b 12.7071(12)
_cell_length_c 23.050(2)
_cell_measurement_temperature 173(2)
_cell_volume 3535.5(6)
_computing_cell_refinement 'SAINT (Bruker, 1998)'
_computing_data_collection 'Apex II'
_computing_data_reduction 'SAINT (Bruker, 1998)'
_computing_molecular_graphics 'XSeed (Barbour, 2001)'
_computing_publication_material 'local program'
_computing_structure_refinement 'SHELXL-97 (Sheldrick, 1997)'
_computing_structure_solution 'SHELXS-97 (Sheldrick, 1990)'
_diffrn_ambient_temperature 173(2)
_diffrn_measured_fraction_theta_full 0.956
_diffrn_measured_fraction_theta_max 0.956
_diffrn_measurement_device_type 'Bruker X8 Apex II CCD Diffractometer'
_diffrn_measurement_method '\f and \w scans'
_diffrn_radiation_monochromator graphite
_diffrn_radiation_source 'fine-focus sealed tube'
_diffrn_radiation_type MoK\a
_diffrn_radiation_wavelength 0.71073
_diffrn_reflns_av_R_equivalents 0.0927
_diffrn_reflns_av_sigmaI/netI 0.0726
_diffrn_reflns_limit_h_max 14
_diffrn_reflns_limit_h_min -14
_diffrn_reflns_limit_k_max 14
_diffrn_reflns_limit_k_min -14
_diffrn_reflns_limit_l_max 27
_diffrn_reflns_limit_l_min -27
_diffrn_reflns_number 68830
_diffrn_reflns_theta_full 24.88
_diffrn_reflns_theta_max 24.88
_diffrn_reflns_theta_min 1.68
_exptl_absorpt_coefficient_mu 0.082
_exptl_absorpt_correction_T_max 0.9839
_exptl_absorpt_correction_T_min 0.9759
_exptl_absorpt_correction_type multi-scan
_exptl_absorpt_process_details Bruker-SADABS
_exptl_crystal_colour Colourless
_exptl_crystal_density_diffrn 1.212
_exptl_crystal_density_method 'not measured'
_exptl_crystal_description Block
_exptl_crystal_F_000 1380
_exptl_crystal_size_max 0.30
_exptl_crystal_size_mid 0.30
_exptl_crystal_size_min 0.20
_refine_diff_density_max 0.529
_refine_diff_density_min -0.473
_refine_diff_density_rms 0.104
_refine_ls_extinction_method none
_refine_ls_goodness_of_fit_ref 1.032
_refine_ls_hydrogen_treatment constr
_refine_ls_matrix_type full
_refine_ls_number_parameters 865
_refine_ls_number_reflns 11732
_refine_ls_number_restraints 0
_refine_ls_restrained_S_all 1.032
_refine_ls_R_factor_all 0.1553
_refine_ls_R_factor_gt 0.1294
_refine_ls_shift/su_max 0.000
_refine_ls_shift/su_mean 0.000
_refine_ls_structure_factor_coef Fsqd
_refine_ls_weighting_details 'calc w=1/[\s^2^(Fo^2^)+(0.0426P)^2^+0.0000P] where P=(Fo^2^+2Fc^2^)/3'
_refine_ls_weighting_scheme calc
_refine_ls_wR_factor_gt 0.3534
_refine_ls_wR_factor_ref 0.3689
_reflns_number_gt 8539
_reflns_number_total 11732
_reflns_threshold_expression >2sigma(I)
_cod_data_source_file cg2008864_si_002.cif
_cod_data_source_block 84Pic
_cod_original_sg_symbol_H-M P-1
_cod_database_code 4502765

loop_
_symmetry_equiv_pos_as_xyz
'x, y, z'
'-x, -y, -z'

loop_
_atom_site_label
_atom_site_type_symbol
_atom_site_fract_x
_atom_site_fract_y
_atom_site_fract_z
_atom_site_U_iso_or_equiv
_atom_site_adp_type
_atom_site_occupancy
_atom_site_symmetry_multiplicity
_atom_site_calc_flag
_atom_site_refinement_flags
O1 O 0.8596(4) 0.6028(4) 0.08637(19) 0.0279(10) Uani 1 1 d .
O2 O 0.8434(4) 0.4652(4) 0.2005(2) 0.0276(10) Uani 1 1 d .
O5 O 0.8532(4) 0.9851(4) 0.2783(2) 0.0366(12) Uani 1 1 d .
H5 H 0.8671 1.0305 0.3081 0.044 Uiso 1 1 calc R
O3 O 0.5888(4) 0.3371(4) 0.2522(2) 0.0297(11) Uani 1 1 d .
O4 O 0.6018(4) 0.5164(4) 0.1440(2) 0.0310(11) Uani 1 1 d .
O10 O 0.6866(4) 0.8161(4) 0.3823(2) 0.0355(12) Uani 1 1 d .
H10 H 0.7114 0.8718 0.4062 0.043 Uiso 1 1 calc R
O8 O 1.1915(4) 0.5185(4) 0.4080(2) 0.0389(12) Uani 1 1 d .
H8 H 1.2505 0.5334 0.4282 0.047 Uiso 1 1 calc R
O7 O 1.3055(4) 0.6062(5) 0.3423(2) 0.0451(14) Uani 1 1 d .
O9 O 0.8149(5) 0.7581(5) 0.4266(2) 0.0451(14) Uani 1 1 d .
C2 C 0.8144(6) 0.8213(5) 0.1875(3) 0.0289(15) Uani 1 1 d .
H2 H 0.7640 0.8635 0.1928 0.035 Uiso 1 1 calc R
C8 C 1.0335(5) 0.5624(5) 0.2249(3) 0.0264(14) Uani 1 1 d .
O6 O 0.9912(5) 0.9318(5) 0.3173(2) 0.0468(14) Uani 1 1 d .
C1 C 0.7989(6) 0.7443(5) 0.1396(3) 0.0265(14) Uani 1 1 d .
C17 C 0.7041(5) 0.6420(5) 0.3481(3) 0.0257(14) Uani 1 1 d .
C27 C 0.5583(5) 0.6022(5) 0.1598(3) 0.0261(14) Uani 1 1 d .
C13 C 0.9329(6) 0.4908(5) 0.2387(3) 0.0266(14) Uani 1 1 d .
O11 O 0.3099(5) 0.8282(5) 0.2226(3) 0.0556(16) Uani 1 1 d .
N63 N 1.3666(5) 0.5857(5) 0.4781(3) 0.0344(14) Uani 1 1 d .
C26 C 0.5949(5) 0.6990(5) 0.1327(3) 0.0244(14) Uani 1 1 d .
N56 N 0.7339(5) 0.9698(5) 0.4735(3) 0.0340(14) Uani 1 1 d .
C6 C 0.8749(5) 0.6824(5) 0.1327(3) 0.0258(14) Uani 1 1 d .
C28 C 0.6995(6) 0.7210(6) 0.0974(3) 0.0282(15) Uani 1 1 d .
H28A H 0.6960 0.6558 0.0700 0.034 Uiso 1 1 calc R
H28B H 0.7061 0.7852 0.0746 0.034 Uiso 1 1 calc R
C5 C 0.9621(5) 0.6954(5) 0.1737(3) 0.0244(14) Uani 1 1 d .
C9 C 1.1224(6) 0.5818(6) 0.2639(3) 0.0292(15) Uani 1 1 d .
H9 H 1.1918 0.6297 0.2547 0.035 Uiso 1 1 calc R
O12 O 0.4298(5) 0.9340(5) 0.1662(3) 0.0543(16) Uani 1 1 d .
H12 H 0.3911 0.9766 0.1736 0.065 Uiso 1 1 calc R
C4 C 0.9757(6) 0.7756(5) 0.2215(3) 0.0296(15) Uani 1 1 d .
H4 H 1.0351 0.7868 0.2492 0.035 Uiso 1 1 calc R
C47 C 0.7426(6) 0.7453(6) 0.3890(3) 0.0299(15) Uani 1 1 d .
C22 C 0.4802(6) 0.5887(6) 0.2032(3) 0.0282(15) Uani 1 1 d .
C15 C 0.7309(5) 0.4678(5) 0.3134(3) 0.0276(14) Uani 1 1 d .
C24 C 0.4546(6) 0.7633(6) 0.1827(3) 0.0317(16) Uani 1 1 d .
C19 C 0.5682(5) 0.5158(5) 0.2803(3) 0.0264(14) Uani 1 1 d .
C10 C 1.1132(6) 0.5333(6) 0.3161(3) 0.0290(15) Uani 1 1 d .
C45 C 0.9212(6) 0.9213(6) 0.2788(3) 0.0335(16) Uani 1 1 d .
C11 C 1.0107(6) 0.4714(5) 0.3321(3) 0.0296(15) Uani 1 1 d .
H11 H 1.0030 0.4439 0.3695 0.035 Uiso 1 1 calc R
C3 C 0.9022(6) 0.8387(5) 0.2284(3) 0.0298(15) Uani 1 1 d .
C12 C 0.9176(6) 0.4485(6) 0.2939(3) 0.0286(15) Uani 1 1 d .
C16 C 0.7666(6) 0.5683(5) 0.3465(3) 0.0275(14) Uani 1 1 d .
H16 H 0.8347 0.5872 0.3685 0.033 Uiso 1 1 calc R
C18 C 0.6078(6) 0.6182(6) 0.3142(3) 0.0292(15) Uani 1 1 d .
H18 H 0.5680 0.6710 0.3136 0.035 Uiso 1 1 calc R
C25 C 0.5402(6) 0.7798(6) 0.1434(3) 0.0314(16) Uani 1 1 d .
H25 H 0.5612 0.8456 0.1241 0.038 Uiso 1 1 calc R
C7 C 1.0401(6) 0.6245(5) 0.1705(3) 0.0264(14) Uani 1 1 d .
H7A H 1.1167 0.6720 0.1670 0.032 Uiso 1 1 calc R
H7B H 1.0203 0.5711 0.1355 0.032 Uiso 1 1 calc R
C64 C 1.4567(7) 0.6679(7) 0.4665(4) 0.0430(19) Uani 1 1 d .
H64 H 1.4558 0.7023 0.4314 0.052 Uiso 1 1 calc R
N49 N 0.8981(6) 1.1317(5) 0.3735(3) 0.0374(15) Uani 1 1 d .
C21 C 0.4645(6) 0.4950(6) 0.2413(3) 0.0315(15) Uani 1 1 d .
H21A H 0.4514 0.4243 0.2168 0.038 Uiso 1 1 calc R
H21B H 0.3996 0.4900 0.2655 0.038 Uiso 1 1 calc R
C34 C 0.7956(6) 0.2688(5) 0.1668(3) 0.0310(15) Uani 1 1 d .
H34A H 0.8383 0.2529 0.1996 0.037 Uiso 1 1 calc R
H34B H 0.7194 0.2607 0.1794 0.037 Uiso 1 1 calc R
C67 C 1.4605(6) 0.5711(6) 0.5671(3) 0.0348(16) Uani 1 1 d .
H67 H 1.4593 0.5351 0.6018 0.042 Uiso 1 1 calc R
C66 C 1.5523(6) 0.6564(7) 0.5546(3) 0.0374(17) Uani 1 1 d .
C23 C 0.4294(6) 0.6710(6) 0.2136(3) 0.0340(16) Uani 1 1 d .
H23 H 0.3760 0.6638 0.2427 0.041 Uiso 1 1 calc R
C68 C 1.3712(6) 0.5403(6) 0.5280(3) 0.0361(17) Uani 1 1 d .
H68 H 1.3085 0.4826 0.5371 0.043 Uiso 1 1 calc R
C53 C 0.8552(6) 1.2542(6) 0.4479(3) 0.0373(17) Uani 1 1 d .
H53 H 0.8018 1.2863 0.4638 0.045 Uiso 1 1 calc R
C29 C 0.9244(6) 0.6409(6) 0.0367(3) 0.0324(16) Uani 1 1 d .
H29A H 1.0038 0.6523 0.0459 0.039 Uiso 1 1 calc R
H29B H 0.9147 0.7118 0.0266 0.039 Uiso 1 1 calc R
C50 C 1.0007(7) 1.1565(6) 0.3989(3) 0.0393(18) Uani 1 1 d .
H50 H 1.0521 1.1227 0.3821 0.047 Uiso 1 1 calc R
C20 C 0.6296(6) 0.4405(5) 0.2825(3) 0.0291(15) Uani 1 1 d .
C37 C 0.5317(6) 0.2532(6) 0.2902(3) 0.0361(17) Uani 1 1 d .
H37A H 0.4510 0.2381 0.2842 0.043 Uiso 1 1 calc R
H37B H 0.5517 0.2820 0.3314 0.043 Uiso 1 1 calc R
C46 C 1.2133(6) 0.5563(6) 0.3555(3) 0.0327(16) Uani 1 1 d .
C54 C 0.8286(7) 1.1808(6) 0.3983(3) 0.0355(17) Uani 1 1 d .
H54 H 0.7564 1.1645 0.3811 0.043 Uiso 1 1 calc R
C52 C 0.9610(6) 1.2809(6) 0.4743(3) 0.0348(16) Uani 1 1 d .
C59 C 0.7751(7) 1.0983(6) 0.5807(3) 0.0407(18) Uani 1 1 d .
C38 C 0.5616(6) 0.1464(6) 0.2783(3) 0.0365(17) Uani 1 1 d .
H38A H 0.6424 0.1614 0.2841 0.044 Uiso 1 1 calc R
H38B H 0.5411 0.1171 0.2373 0.044 Uiso 1 1 calc R
C60 C 0.6764(7) 1.0796(6) 0.5481(4) 0.0418(18) Uani 1 1 d .
H60 H 0.6203 1.1094 0.5623 0.050 Uiso 1 1 calc R
C14 C 0.8026(6) 0.3904(5) 0.3113(3) 0.0293(15) Uani 1 1 d .
H14A H 0.8061 0.3629 0.3500 0.035 Uiso 1 1 calc R
H14B H 0.7692 0.3261 0.2828 0.035 Uiso 1 1 calc R
C48 C 0.3921(8) 0.8454(7) 0.1923(4) 0.051(2) Uani 1 1 d .
C58 C 0.8522(7) 1.0488(6) 0.5576(4) 0.0407(18) Uani 1 1 d .
H58 H 0.9203 1.0580 0.5782 0.049 Uiso 1 1 calc R
C33 C 0.8488(6) 0.3881(5) 0.1517(3) 0.0310(15) Uani 1 1 d .
H33A H 0.9269 0.3982 0.1422 0.037 Uiso 1 1 calc R
H33B H 0.8096 0.4026 0.1171 0.037 Uiso 1 1 calc R
C57 C 0.8290(7) 0.9872(6) 0.5051(3) 0.0388(18) Uani 1 1 d .
H57 H 0.8826 0.9547 0.4901 0.047 Uiso 1 1 calc R
C30 C 0.8841(7) 0.5528(7) -0.0137(3) 0.0400(18) Uani 1 1 d .
H30A H 0.9326 0.5738 -0.0468 0.048 Uiso 1 1 calc R
H30B H 0.8923 0.4824 -0.0018 0.048 Uiso 1 1 calc R
C65 C 1.5488(7) 0.7040(6) 0.5026(3) 0.0384(18) Uani 1 1 d .
H65 H 1.6104 0.7615 0.4922 0.046 Uiso 1 1 calc R
C41 C 0.5311(7) 0.4446(6) 0.0954(3) 0.0380(17) Uani 1 1 d .
H41A H 0.4531 0.4235 0.1066 0.046 Uiso 1 1 calc R
H41B H 0.5368 0.4862 0.0605 0.046 Uiso 1 1 calc R
C35 C 0.7925(7) 0.1861(6) 0.1143(3) 0.0362(17) Uani 1 1 d .
H35A H 0.8687 0.1919 0.1027 0.043 Uiso 1 1 calc R
H35B H 0.7521 0.2034 0.0810 0.043 Uiso 1 1 calc R
C51 C 1.0329(6) 1.2283(6) 0.4476(3) 0.0368(17) Uani 1 1 d .
H51 H 1.1057 1.2429 0.4638 0.044 Uiso 1 1 calc R
C31 C 0.7677(7) 0.5336(7) -0.0345(3) 0.0441(19) Uani 1 1 d .
H31A H 0.7606 0.6018 -0.0499 0.053 Uiso 1 1 calc R
H31B H 0.7193 0.5184 -0.0010 0.053 Uiso 1 1 calc R
C42 C 0.5649(6) 0.3442(6) 0.0814(3) 0.0381(17) Uani 1 1 d .
H42A H 0.5600 0.3032 0.1165 0.046 Uiso 1 1 calc R
H42B H 0.6428 0.3656 0.0701 0.046 Uiso 1 1 calc R
C74 C 0.2671(7) 1.2248(8) 0.1711(4) 0.054(2) Uani 1 1 d .
H74 H 0.2845 1.2845 0.1471 0.065 Uiso 1 1 calc R
C39 C 0.5018(7) 0.0597(6) 0.3188(4) 0.046(2) Uani 1 1 d .
H39A H 0.5078 0.0947 0.3592 0.055 Uiso 1 1 calc R
H39B H 0.4225 0.0318 0.3067 0.055 Uiso 1 1 calc R
C61 C 0.6610(7) 1.0170(7) 0.4947(4) 0.0426(19) Uani 1 1 d .
H61 H 0.5947 1.0078 0.4723 0.051 Uiso 1 1 calc R
C43 C 0.4937(7) 0.2697(7) 0.0326(4) 0.0443(19) Uani 1 1 d .
H43A H 0.5023 0.3098 -0.0030 0.053 Uiso 1 1 calc R
H43B H 0.4154 0.2529 0.0430 0.053 Uiso 1 1 calc R
C73 C 0.1858(7) 1.2195(7) 0.2087(4) 0.049(2) Uani 1 1 d .
C36 C 0.7343(7) 0.0664(6) 0.1298(4) 0.049(2) Uani 1 1 d .
H36A H 0.7701 0.0519 0.1650 0.073 Uiso 1 1 calc R
H36B H 0.7398 0.0135 0.0974 0.073 Uiso 1 1 calc R
H36C H 0.6563 0.0584 0.1367 0.073 Uiso 1 1 calc R
C55 C 0.9959(7) 1.3579(7) 0.5275(3) 0.0441(19) Uani 1 1 d .
H55A H 1.0596 1.4196 0.5193 0.066 Uiso 1 1 calc R
H55B H 1.0162 1.3188 0.5588 0.066 Uiso 1 1 calc R
H55C H 0.9348 1.3864 0.5396 0.066 Uiso 1 1 calc R
C69 C 1.6535(7) 0.6916(8) 0.5946(4) 0.051(2) Uani 1 1 d .
H69A H 1.7112 0.6632 0.5775 0.077 Uiso 1 1 calc R
H69B H 1.6352 0.6620 0.6324 0.077 Uiso 1 1 calc R
H69C H 1.6801 0.7724 0.6001 0.077 Uiso 1 1 calc R
N70 N 0.3065(7) 1.0720(7) 0.1938(4) 0.059(2) Uani 1 1 d .
C75 C 0.3226(8) 1.1555(9) 0.1652(5) 0.065(3) Uani 1 1 d .
H75 H 0.3791 1.1675 0.1377 0.077 Uiso 1 1 calc R
C62 C 0.7966(9) 1.1665(7) 0.6382(4) 0.054(2) Uani 1 1 d .
H62A H 0.7289 1.1831 0.6502 0.081 Uiso 1 1 calc R
H62B H 0.8549 1.2357 0.6345 0.081 Uiso 1 1 calc R
H62C H 0.8201 1.1253 0.6675 0.081 Uiso 1 1 calc R
C40 C 0.5503(7) -0.0359(7) 0.3172(4) 0.048(2) Uani 1 1 d .
H40A H 0.5457 -0.0697 0.2772 0.072 Uiso 1 1 calc R
H40B H 0.5089 -0.0910 0.3423 0.072 Uiso 1 1 calc R
H40C H 0.6278 -0.0090 0.3311 0.072 Uiso 1 1 calc R
C72 C 0.1638(8) 1.1313(8) 0.2426(4) 0.061(3) Uani 1 1 d .
H72 H 0.1094 1.1216 0.2712 0.073 Uiso 1 1 calc R
C32 C 0.7278(8) 0.4384(8) -0.0815(4) 0.056(2) Uani 1 1 d .
H32A H 0.7683 0.4574 -0.1169 0.084 Uiso 1 1 calc R
H32B H 0.6487 0.4247 -0.0900 0.084 Uiso 1 1 calc R
H32C H 0.7408 0.3719 -0.0680 0.084 Uiso 1 1 calc R
C44 C 0.5208(8) 0.1615(7) 0.0189(4) 0.054(2) Uani 1 1 d .
H44A H 0.5954 0.1769 0.0041 0.082 Uiso 1 1 calc R
H44B H 0.4674 0.1148 -0.0107 0.082 Uiso 1 1 calc R
H44C H 0.5170 0.1233 0.0544 0.082 Uiso 1 1 calc R
C76 C 0.1221(12) 1.3025(12) 0.2104(8) 0.124(7) Uani 1 1 d .
H76A H 0.1720 1.3753 0.2039 0.186 Uiso 1 1 calc R
H76B H 0.0895 1.3061 0.2485 0.186 Uiso 1 1 calc R
H76C H 0.0633 1.2802 0.1798 0.186 Uiso 1 1 calc R
C71 C 0.2298(10) 1.0517(7) 0.2321(5) 0.071(4) Uani 1 1 d .
H71 H 0.2161 0.9877 0.2528 0.085 Uiso 1 1 calc R
C80 C 0.1542(6) 0.9541(6) 0.0658(3) 0.0360(17) Uani 1 1 d .
C81 C 0.0637(6) 0.9612(6) 0.0988(4) 0.0393(18) Uani 1 1 d .
H81 H 0.0305 0.9054 0.1235 0.047 Uiso 1 1 calc R
N77 N 0.0645(6) 1.1327(7) 0.0602(4) 0.057(2) Uani 1 1 d .
C83 C 0.2029(7) 0.8606(7) 0.0700(4) 0.048(2) Uani 1 1 d .
H83A H 0.1835 0.8105 0.0344 0.072 Uiso 1 1 calc R
H83B H 0.1736 0.8203 0.1036 0.072 Uiso 1 1 calc R
H83C H 0.2834 0.8900 0.0749 0.072 Uiso 1 1 calc R
C82 C 0.0245(7) 1.0497(7) 0.0945(4) 0.051(2) Uani 1 1 d .
H82 H -0.0361 1.0532 0.1176 0.061 Uiso 1 1 calc R
C79 C 0.1957(7) 1.0372(8) 0.0310(4) 0.049(2) Uani 1 1 d .
H79 H 0.2568 1.0358 0.0080 0.059 Uiso 1 1 calc R
C78 C 0.1508(9) 1.1227(8) 0.0288(4) 0.061(3) Uani 1 1 d .
H78 H 0.1822 1.1782 0.0036 0.074 Uiso 1 1 calc R

loop_
_atom_site_aniso_label
_atom_site_aniso_U_11
_atom_site_aniso_U_22
_atom_site_aniso_U_33
_atom_site_aniso_U_23
_atom_site_aniso_U_13
_atom_site_aniso_U_12
O1 0.033(3) 0.025(2) 0.026(2) 0.0008(19) 0.000(2) 0.0091(19)
O2 0.026(2) 0.025(2) 0.031(2) -0.0021(19) -0.009(2) 0.0085(19)
O5 0.044(3) 0.034(3) 0.036(3) -0.009(2) -0.009(2) 0.021(2)
O3 0.033(3) 0.022(2) 0.032(3) 0.0026(19) 0.001(2) 0.0046(19)
O4 0.030(3) 0.028(2) 0.037(3) 0.004(2) -0.001(2) 0.011(2)
O10 0.045(3) 0.028(3) 0.035(3) -0.003(2) -0.011(2) 0.014(2)
O8 0.033(3) 0.054(3) 0.031(3) 0.006(2) -0.009(2) 0.014(2)
O7 0.029(3) 0.069(4) 0.038(3) 0.004(3) -0.006(2) 0.016(3)
O9 0.046(3) 0.047(3) 0.046(3) -0.017(3) -0.020(3) 0.024(3)
C2 0.032(4) 0.026(3) 0.032(4) 0.002(3) -0.003(3) 0.015(3)
C8 0.024(3) 0.026(3) 0.032(4) 0.002(3) 0.000(3) 0.010(3)
O6 0.057(4) 0.046(3) 0.043(3) -0.014(3) -0.019(3) 0.030(3)
C1 0.032(4) 0.021(3) 0.027(3) 0.007(3) -0.001(3) 0.009(3)
C17 0.026(3) 0.024(3) 0.026(3) 0.002(3) 0.000(3) 0.005(3)
C27 0.028(4) 0.024(3) 0.029(3) 0.003(3) 0.001(3) 0.012(3)
C13 0.030(4) 0.023(3) 0.031(4) -0.002(3) -0.001(3) 0.015(3)
O11 0.047(4) 0.074(4) 0.058(4) -0.016(3) -0.004(3) 0.041(3)
N63 0.033(3) 0.042(4) 0.031(3) 0.003(3) -0.002(3) 0.016(3)
C26 0.023(3) 0.020(3) 0.030(3) 0.004(3) -0.004(3) 0.006(3)
N56 0.039(4) 0.024(3) 0.039(3) -0.001(3) -0.001(3) 0.009(3)
C6 0.027(3) 0.019(3) 0.031(4) 0.005(3) 0.000(3) 0.007(3)
C28 0.030(4) 0.027(3) 0.026(3) 0.005(3) -0.007(3) 0.006(3)
C5 0.025(3) 0.020(3) 0.026(3) 0.004(3) -0.001(3) 0.003(3)
C9 0.031(4) 0.028(4) 0.031(4) -0.003(3) -0.004(3) 0.015(3)
O12 0.042(3) 0.040(3) 0.086(5) -0.010(3) -0.017(3) 0.026(3)
C4 0.033(4) 0.026(3) 0.030(4) 0.006(3) 0.001(3) 0.008(3)
C47 0.030(4) 0.029(4) 0.030(4) -0.002(3) -0.001(3) 0.007(3)
C22 0.026(4) 0.030(4) 0.029(3) 0.001(3) -0.001(3) 0.009(3)
C15 0.027(4) 0.027(3) 0.031(4) 0.003(3) -0.001(3) 0.010(3)
C24 0.028(4) 0.032(4) 0.037(4) -0.004(3) -0.007(3) 0.013(3)
C19 0.028(4) 0.024(3) 0.025(3) 0.001(3) -0.002(3) 0.005(3)
C10 0.032(4) 0.028(4) 0.030(4) 0.000(3) -0.001(3) 0.013(3)
C45 0.036(4) 0.029(4) 0.038(4) 0.003(3) -0.002(3) 0.014(3)
C11 0.030(4) 0.028(4) 0.034(4) 0.002(3) -0.002(3) 0.014(3)
C3 0.031(4) 0.020(3) 0.036(4) 0.002(3) 0.000(3) 0.004(3)
C12 0.028(4) 0.029(4) 0.030(4) 0.005(3) -0.004(3) 0.008(3)
C16 0.029(4) 0.027(3) 0.026(3) 0.003(3) -0.004(3) 0.007(3)
C18 0.031(4) 0.030(4) 0.027(3) 0.006(3) 0.003(3) 0.008(3)
C25 0.033(4) 0.025(3) 0.038(4) 0.002(3) -0.012(3) 0.011(3)
C7 0.029(4) 0.026(3) 0.024(3) 0.004(3) -0.004(3) 0.008(3)
C64 0.050(5) 0.049(5) 0.038(4) 0.008(4) 0.003(4) 0.025(4)
N49 0.051(4) 0.027(3) 0.035(3) 0.001(3) -0.004(3) 0.014(3)
C21 0.024(3) 0.038(4) 0.030(4) 0.001(3) 0.002(3) 0.006(3)
C34 0.035(4) 0.021(3) 0.036(4) 0.006(3) 0.001(3) 0.005(3)
C67 0.040(4) 0.033(4) 0.032(4) 0.003(3) -0.002(3) 0.010(3)
C66 0.036(4) 0.047(4) 0.033(4) -0.004(3) 0.000(3) 0.020(3)
C23 0.022(3) 0.043(4) 0.037(4) -0.005(3) -0.009(3) 0.013(3)
C68 0.035(4) 0.041(4) 0.033(4) 0.002(3) 0.002(3) 0.013(3)
C53 0.041(4) 0.035(4) 0.043(4) 0.009(3) 0.000(3) 0.019(3)
C29 0.035(4) 0.028(4) 0.032(4) 0.005(3) 0.004(3) 0.006(3)
C50 0.046(5) 0.037(4) 0.038(4) -0.003(3) 0.006(4) 0.018(4)
C20 0.033(4) 0.023(3) 0.029(3) 0.007(3) 0.002(3) 0.003(3)
C37 0.034(4) 0.029(4) 0.043(4) 0.006(3) 0.001(3) 0.006(3)
C46 0.034(4) 0.035(4) 0.032(4) -0.001(3) -0.002(3) 0.016(3)
C54 0.046(4) 0.023(3) 0.037(4) 0.000(3) -0.011(3) 0.011(3)
C52 0.041(4) 0.027(4) 0.036(4) 0.000(3) -0.004(3) 0.009(3)
C59 0.053(5) 0.032(4) 0.041(4) 0.005(3) 0.003(4) 0.018(4)
C38 0.038(4) 0.032(4) 0.039(4) 0.009(3) 0.000(3) 0.009(3)
C60 0.037(4) 0.040(4) 0.049(5) 0.001(4) 0.001(4) 0.013(3)
C14 0.033(4) 0.021(3) 0.035(4) 0.007(3) -0.001(3) 0.009(3)
C48 0.054(6) 0.036(5) 0.063(6) -0.018(4) -0.027(5) 0.021(4)
C58 0.042(4) 0.035(4) 0.046(5) 0.003(3) -0.006(4) 0.013(3)
C33 0.042(4) 0.023(3) 0.026(3) -0.005(3) -0.005(3) 0.009(3)
C57 0.041(4) 0.035(4) 0.043(4) 0.003(3) 0.000(4) 0.016(3)
C30 0.043(5) 0.043(4) 0.034(4) -0.005(3) -0.001(3) 0.015(4)
C65 0.042(4) 0.028(4) 0.043(4) 0.005(3) 0.012(4) 0.005(3)
C41 0.041(4) 0.031(4) 0.040(4) -0.008(3) -0.006(3) 0.010(3)
C35 0.044(4) 0.025(4) 0.040(4) 0.001(3) -0.002(3) 0.011(3)
C51 0.038(4) 0.038(4) 0.036(4) 0.001(3) -0.006(3) 0.015(3)
C31 0.049(5) 0.053(5) 0.037(4) -0.002(4) -0.007(4) 0.026(4)
C42 0.039(4) 0.031(4) 0.044(4) -0.004(3) -0.007(3) 0.012(3)
C74 0.037(5) 0.049(5) 0.068(6) -0.001(4) 0.000(4) 0.003(4)
C39 0.045(5) 0.030(4) 0.064(5) 0.010(4) 0.000(4) 0.010(3)
C61 0.039(4) 0.046(5) 0.044(5) -0.001(4) -0.002(4) 0.017(4)
C43 0.039(4) 0.043(5) 0.046(5) -0.005(4) -0.005(4) 0.006(4)
C73 0.042(5) 0.038(5) 0.069(6) -0.005(4) -0.006(4) 0.021(4)
C36 0.053(5) 0.024(4) 0.062(5) -0.004(4) 0.005(4) 0.002(3)
C55 0.051(5) 0.040(4) 0.042(4) -0.013(4) -0.007(4) 0.020(4)
C69 0.034(4) 0.065(6) 0.047(5) -0.004(4) -0.003(4) 0.005(4)
N70 0.046(5) 0.054(5) 0.076(6) -0.013(5) -0.012(4) 0.019(4)
C75 0.050(6) 0.069(7) 0.074(7) -0.014(6) -0.010(5) 0.025(5)
C62 0.077(7) 0.040(5) 0.047(5) -0.007(4) -0.007(5) 0.023(4)
C40 0.049(5) 0.035(4) 0.057(5) 0.005(4) -0.013(4) 0.010(4)
C72 0.045(5) 0.064(6) 0.057(6) -0.005(5) -0.002(4) -0.007(5)
C32 0.050(5) 0.069(6) 0.052(5) -0.020(5) -0.018(4) 0.028(5)
C44 0.055(6) 0.049(5) 0.064(6) -0.006(4) -0.004(5) 0.025(4)
C76 0.110(11) 0.096(10) 0.183(15) -0.069(10) -0.066(11) 0.083(9)
C71 0.092(8) 0.027(4) 0.074(7) 0.030(4) -0.049(6) -0.017(5)
C80 0.035(4) 0.036(4) 0.035(4) 0.001(3) -0.003(3) 0.008(3)
C81 0.036(4) 0.028(4) 0.054(5) 0.008(3) 0.007(4) 0.007(3)
N77 0.049(4) 0.065(5) 0.066(5) 0.025(4) 0.008(4) 0.026(4)
C83 0.049(5) 0.039(4) 0.057(5) 0.007(4) 0.004(4) 0.015(4)
C82 0.034(4) 0.048(5) 0.065(6) 0.007(4) 0.006(4) 0.003(4)
C79 0.050(5) 0.060(5) 0.044(5) 0.022(4) 0.007(4) 0.020(4)
C78 0.072(7) 0.063(6) 0.057(6) 0.028(5) 0.007(5) 0.024(5)

loop_
_atom_type_symbol
_atom_type_description
_atom_type_scat_dispersion_real
_atom_type_scat_dispersion_imag
_atom_type_scat_source
C C 0.0033 0.0016 'International Tables Vol C Tables 4.2.6.8 and 6.1.1.4'
H H 0.0000 0.0000 'International Tables Vol C Tables 4.2.6.8 and 6.1.1.4'
N N 0.0061 0.0033 'International Tables Vol C Tables 4.2.6.8 and 6.1.1.4'
O O 0.0106 0.0060 'International Tables Vol C Tables 4.2.6.8 and 6.1.1.4'

loop_
_geom_angle_atom_site_label_1
_geom_angle_atom_site_label_2
_geom_angle_atom_site_label_3
_geom_angle
C6 O1 C29 113.6(5)
C13 O2 C33 113.7(5)
C20 O3 C37 111.7(5)
C27 O4 C41 108.4(5)
C1 C2 C3 122.0(6)
C9 C8 C13 118.2(6)
C9 C8 C7 122.0(6)
C13 C8 C7 119.6(6)
C2 C1 C6 118.0(6)
C2 C1 C28 121.6(6)
C6 C1 C28 120.3(6)
C18 C17 C16 120.4(6)
C18 C17 C47 121.5(6)
C16 C17 C47 118.1(6)
C26 C27 O4 118.5(6)
C26 C27 C22 122.5(6)
O4 C27 C22 119.1(6)
O2 C13 C8 120.6(6)
O2 C13 C12 117.9(6)
C8 C13 C12 121.4(6)
C68 N63 C64 116.3(7)
C27 C26 C25 117.9(6)
C27 C26 C28 120.2(6)
C25 C26 C28 121.5(6)
C61 N56 C57 117.3(7)
O1 C6 C5 119.0(6)
O1 C6 C1 119.2(6)
C5 C6 C1 121.7(6)
C1 C28 C26 108.4(5)
C6 C5 C4 118.5(6)
C6 C5 C7 123.4(6)
C4 C5 C7 118.1(6)
C8 C9 C10 121.9(7)
C3 C4 C5 120.4(7)
O9 C47 O10 123.9(6)
O9 C47 C17 122.3(6)
O10 C47 C17 113.7(6)
C23 C22 C27 117.5(6)
C23 C22 C21 122.2(6)
C27 C22 C21 119.8(6)
C16 C15 C20 118.8(6)
C16 C15 C14 119.5(6)
C20 C15 C14 121.7(6)
C23 C24 C25 119.7(6)
C23 C24 C48 119.5(7)
C25 C24 C48 120.8(7)
C20 C19 C18 117.9(6)
C20 C19 C21 123.4(6)
C18 C19 C21 118.6(6)
C11 C10 C9 119.4(7)
C11 C10 C46 121.7(6)
C9 C10 C46 118.8(6)
O6 C45 O5 122.8(6)
O6 C45 C3 124.0(6)
O5 C45 C3 113.3(6)
C10 C11 C12 120.9(7)
C4 C3 C2 119.4(6)
C4 C3 C45 117.8(6)
C2 C3 C45 122.8(6)
C11 C12 C13 117.7(6)
C11 C12 C14 122.8(6)
C13 C12 C14 119.3(6)
C15 C16 C17 120.8(6)
C17 C18 C19 120.3(6)
C24 C25 C26 120.1(6)
C5 C7 C8 110.5(5)
N63 C64 C65 123.3(7)
C54 N49 C50 116.9(6)
C22 C21 C19 108.7(6)
C35 C34 C33 111.0(6)
C68 C67 C66 118.3(7)
C65 C66 C67 117.6(7)
C65 C66 C69 121.4(7)
C67 C66 C69 120.9(7)
C24 C23 C22 121.5(7)
N63 C68 C67 124.6(7)
C54 C53 C52 119.7(7)
O1 C29 C30 107.4(6)
N49 C50 C51 122.4(7)
O3 C20 C15 119.7(6)
O3 C20 C19 118.7(6)
C15 C20 C19 121.6(6)
O3 C37 C38 111.8(6)
O7 C46 O8 122.7(7)
O7 C46 C10 123.8(7)
O8 C46 C10 113.5(6)
N49 C54 C53 123.9(7)
C53 C52 C51 115.6(7)
C53 C52 C55 123.1(7)
C51 C52 C55 121.3(7)
C60 C59 C58 116.8(7)
C60 C59 C62 121.7(8)
C58 C59 C62 121.5(8)
C37 C38 C39 111.2(6)
C61 C60 C59 119.5(7)
C12 C14 C15 111.0(5)
O11 C48 O12 123.4(8)
O11 C48 C24 122.1(8)
O12 C48 C24 114.5(8)
C57 C58 C59 119.4(8)
O2 C33 C34 110.0(5)
N56 C57 C58 123.7(7)
C31 C30 C29 115.4(6)
C64 C65 C66 119.9(7)
C42 C41 O4 111.0(6)
C34 C35 C36 110.1(6)
C50 C51 C52 121.5(7)
C30 C31 C32 113.6(7)
C41 C42 C43 111.9(6)
C75 C74 C73 124.9(10)
C40 C39 C38 111.3(7)
N56 C61 C60 123.2(8)
C42 C43 C44 114.0(7)
C74 C73 C72 115.3(8)
C74 C73 C76 120.7(11)
C72 C73 C76 123.9(11)
C75 N70 C71 120.5(9)
N70 C75 C74 123.7(11)
C73 C72 C71 116.8(9)
N70 C71 C72 118.7(8)
C79 C80 C81 116.5(7)
C79 C80 C83 122.4(7)
C81 C80 C83 121.1(7)
C82 C81 C80 118.8(7)
C78 N77 C82 114.1(8)
N77 C82 C81 125.5(8)
C80 C79 C78 121.2(8)
N77 C78 C79 123.9(9)

loop_
_geom_bond_atom_site_label_1
_geom_bond_atom_site_label_2
_geom_bond_distance
O1 C6 1.381(8)
O1 C29 1.450(8)
O2 C13 1.370(8)
O2 C33 1.448(8)
O5 C45 1.346(8)
O3 C20 1.388(8)
O3 C37 1.466(8)
O4 C27 1.386(8)
O4 C41 1.488(8)
O10 C47 1.315(8)
O8 C46 1.340(9)
O7 C46 1.212(9)
O9 C47 1.218(9)
C2 C1 1.387(9)
C2 C3 1.401(10)
C8 C9 1.382(9)
C8 C13 1.392(10)
C8 C7 1.525(9)
O6 C45 1.217(9)
C1 C6 1.414(9)
C1 C28 1.522(9)
C17 C18 1.382(10)
C17 C16 1.391(9)
C17 C47 1.504(9)
C27 C26 1.386(9)
C27 C22 1.404(9)
C13 C12 1.414(10)
O11 C48 1.238(11)
N63 C68 1.335(9)
N63 C64 1.350(11)
C26 C25 1.407(9)
C26 C28 1.533(9)
N56 C61 1.320(10)
N56 C57 1.350(10)
C6 C5 1.405(9)
C5 C4 1.413(9)
C5 C7 1.518(9)
C9 C10 1.386(10)
O12 C48 1.290(11)
C4 C3 1.398(10)
C22 C23 1.387(10)
C22 C21 1.503(10)
C15 C16 1.382(9)
C15 C20 1.396(10)
C15 C14 1.521(9)
C24 C23 1.382(10)
C24 C25 1.402(10)
C24 C48 1.489(11)
C19 C20 1.402(10)
C19 C18 1.414(9)
C19 C21 1.525(9)
C10 C11 1.381(10)
C10 C46 1.490(10)
C45 C3 1.468(10)
C11 C12 1.406(10)
C12 C14 1.505(9)
C64 C65 1.364(11)
N49 C54 1.331(10)
N49 C50 1.357(10)
C34 C35 1.531(10)
C34 C33 1.539(9)
C67 C68 1.379(10)
C67 C66 1.391(11)
C66 C65 1.393(11)
C66 C69 1.502(11)
C53 C54 1.386(10)
C53 C52 1.400(11)
C29 C30 1.519(10)
C50 C51 1.365(11)
C37 C38 1.518(10)
C52 C51 1.402(11)
C52 C55 1.482(10)
C59 C60 1.398(11)
C59 C58 1.399(11)
C59 C62 1.501(11)
C38 C39 1.536(11)
C60 C61 1.389(11)
C58 C57 1.364(11)
C30 C31 1.488(11)
C41 C42 1.475(10)
C35 C36 1.557(10)
C31 C32 1.519(11)
C42 C43 1.508(10)
C74 C75 1.278(13)
C74 C73 1.348(12)
C39 C40 1.512(11)
C43 C44 1.521(11)
C73 C72 1.381(14)
C73 C76 1.502(12)
N70 C75 1.262(14)
N70 C71 1.307(14)
C72 C71 1.498(16)
C80 C79 1.364(11)
C80 C81 1.405(11)
C80 C83 1.499(11)
C81 C82 1.366(12)
N77 C78 1.352(12)
N77 C82 1.353(11)
C79 C78 1.369(13)
